data_2232925
loop_
_publ_author_name
'Su, Jing-Kai'
'Li, Chen-Yu'
'Ko, Bao-Tsan'

_publ_section_title
;
 Bis[2-(2<i>H</i>-benzotriazol-2-yl)-4-methyl-6-(phenyliminomethyl-\k<i>N</i>)phenolato-\k<i>O</i>]palladium(II)
;
_journal_coeditor_code RK2317
_journal_issue 12
_journal_name_full 'Acta Crystallographica Section E'
_journal_page_first m1831
_journal_paper_doi 10.1107/S1600536811049555
_journal_volume 67
_journal_year 2011
_chemical_formula_iupac '[Pd (C20 H15 N4 O1)2]'
_chemical_formula_moiety 'C40 H30 N8 O2 Pd'
_chemical_formula_sum 'C40 H30 N8 O2 Pd'
_chemical_formula_weight 761.12
_chemical_name_systematic
;
Bis[2-(2<i>H</i>-benzotriazol-2-yl)-4-methyl-6-
(phenyliminomethyl-\k<i>N</i>)phenolato-\k<i>O</i>]palladium(II)
;
_space_group_IT_number 2
_symmetry_cell_setting triclinic
_symmetry_space_group_name_Hall '-P 1'
_symmetry_space_group_name_H-M 'P -1'
_atom_sites_solution_hydrogens geom
_atom_sites_solution_primary direct
_atom_sites_solution_secondary difmap
_audit_creation_method SHELXL97
_cell_angle_alpha 78.8080(10)
_cell_angle_beta 89.3570(10)
_cell_angle_gamma 63.5350(10)
_cell_formula_units_Z 2
_cell_length_a 11.7509(2)
_cell_length_b 11.9846(2)
_cell_length_c 13.4898(2)
_cell_measurement_reflns_used 9762
_cell_measurement_temperature 296(2)
_cell_measurement_theta_max 28.30
_cell_measurement_theta_min 2.21
_cell_volume 1662.20(5)
_computing_cell_refinement '<i>SAINT-Plus</i> (Bruker, 2008)'
_computing_data_collection '<i>APEX2</i> (Bruker, 2008)'
_computing_data_reduction '<i>SAINT-Plus</i> (Bruker, 2008)'
_computing_molecular_graphics '<i>SHELXTL</i> (Sheldrick, 2008)'
_computing_publication_material '<i>SHELXTL</i> (Sheldrick, 2008)'
_computing_structure_refinement '<i>SHELXL97</i> (Sheldrick, 2008)'
_computing_structure_solution '<i>SHELXS97</i> (Sheldrick, 2008)'
_diffrn_ambient_temperature 296(2)
_diffrn_detector_area_resol_mean 8.3333
_diffrn_measured_fraction_theta_full 0.998
_diffrn_measured_fraction_theta_max 0.998
_diffrn_measurement_device_type 'Bruker APEXII CCD'
_diffrn_measurement_method '\f and \w scans'
_diffrn_radiation_monochromator graphite
_diffrn_radiation_source 'fine-focus sealed tube'
_diffrn_radiation_type MoK\a
_diffrn_radiation_wavelength 0.71073
_diffrn_reflns_av_R_equivalents 0.0230
_diffrn_reflns_av_sigmaI/netI 0.0207
_diffrn_reflns_limit_h_max 15
_diffrn_reflns_limit_h_min -15
_diffrn_reflns_limit_k_max 15
_diffrn_reflns_limit_k_min -15
_diffrn_reflns_limit_l_max 17
_diffrn_reflns_limit_l_min -17
_diffrn_reflns_number 29546
_diffrn_reflns_theta_full 28.32
_diffrn_reflns_theta_max 28.32
_diffrn_reflns_theta_min 1.54
_exptl_absorpt_coefficient_mu 0.609
_exptl_absorpt_correction_T_max 0.9529
_exptl_absorpt_correction_T_min 0.8879
_exptl_absorpt_correction_type multi-scan
_exptl_absorpt_process_details '(<i>SADABS</i>; Bruker, 2008)'
_exptl_crystal_colour Red
_exptl_crystal_density_diffrn 1.521
_exptl_crystal_density_method 'not measured'
_exptl_crystal_description Block
_exptl_crystal_F_000 776
_exptl_crystal_size_max 0.20
_exptl_crystal_size_mid 0.12
_exptl_crystal_size_min 0.08
_refine_diff_density_max 0.359
_refine_diff_density_min -0.485
_refine_ls_extinction_method none
_refine_ls_goodness_of_fit_ref 1.013
_refine_ls_hydrogen_treatment constr
_refine_ls_matrix_type full
_refine_ls_number_parameters 465
_refine_ls_number_reflns 8252
_refine_ls_number_restraints 0
_refine_ls_restrained_S_all 1.013
_refine_ls_R_factor_all 0.0361
_refine_ls_R_factor_gt 0.0251
_refine_ls_shift/su_max 0.000
_refine_ls_shift/su_mean 0.000
_refine_ls_structure_factor_coef Fsqd
_refine_ls_weighting_details 'calc w=1/[\s^2^(Fo^2^)+(0.0283P)^2^+1.0203P] where P=(Fo^2^+2Fc^2^)/3'
_refine_ls_weighting_scheme calc
_refine_ls_wR_factor_gt 0.0628
_refine_ls_wR_factor_ref 0.0709
_reflns_number_gt 6488
_reflns_number_total 8252
_reflns_threshold_expression I>2\s(I)
_cod_data_source_file rk2317.cif
_cod_data_source_block I
_cod_database_code 2232925
_cod_database_fobs_code 2232925

loop_
_symmetry_equiv_pos_as_xyz
'x, y, z'
'-x, -y, -z'

loop_
_atom_site_type_symbol
_atom_site_label
_atom_site_fract_x
_atom_site_fract_y
_atom_site_fract_z
_atom_site_U_iso_or_equiv
_atom_site_adp_type
_atom_site_calc_flag
_atom_site_refinement_flags
_atom_site_occupancy
_atom_site_symmetry_multiplicity
Pd Pd1 0.5000 0.5000 0.0000 0.02975(5) Uani d S 1 2
O O1 0.43565(12) 0.64409(13) 0.07104(10) 0.0382(3) Uani d . 1 1
N N1 0.47080(16) 0.81318(17) 0.17120(13) 0.0423(4) Uani d . 1 1
N N2 0.37066(15) 0.80246(15) 0.20916(12) 0.0360(3) Uani d . 1 1
N N3 0.35846(18) 0.8031(2) 0.30772(13) 0.0505(5) Uani d . 1 1
N N4 0.34666(14) 0.59491(15) -0.10154(11) 0.0345(3) Uani d . 1 1
C C1 0.31532(16) 0.71915(17) 0.07416(13) 0.0327(4) Uani d . 1 1
C C2 0.27672(17) 0.79683(17) 0.14747(14) 0.0339(4) Uani d . 1 1
C C3 0.15029(18) 0.86425(18) 0.16344(15) 0.0389(4) Uani d . 1 1
H H3B 0.1296 0.9107 0.2143 0.047 Uiso calc R 1 1
C C4 0.05239(18) 0.86491(19) 0.10559(16) 0.0411(4) Uani d . 1 1
C C5 0.08597(18) 0.80335(18) 0.02622(16) 0.0404(4) Uani d . 1 1
H H5A 0.0219 0.8094 -0.0175 0.049 Uiso calc R 1 1
C C6 0.21473(17) 0.73097(17) 0.00869(14) 0.0347(4) Uani d . 1 1
C C7 0.5317(2) 0.8193(2) 0.25227(16) 0.0446(5) Uani d . 1 1
C C8 0.6486(2) 0.8243(3) 0.2612(2) 0.0613(6) Uani d . 1 1
H H8A 0.6944 0.8286 0.2051 0.074 Uiso calc R 1 1
C C9 0.6915(3) 0.8228(3) 0.3538(2) 0.0715(8) Uani d . 1 1
H H9A 0.7690 0.8248 0.3618 0.086 Uiso calc R 1 1
C C10 0.6222(3) 0.8181(3) 0.4388(2) 0.0828(9) Uani d . 1 1
H H10A 0.6556 0.8167 0.5014 0.099 Uiso calc R 1 1
C C11 0.5082(3) 0.8155(3) 0.4324(2) 0.0774(9) Uani d . 1 1
H H11A 0.4621 0.8148 0.4889 0.093 Uiso calc R 1 1
C C12 0.4625(2) 0.8140(2) 0.33610(17) 0.0509(5) Uani d . 1 1
C C13 -0.0850(2) 0.9317(2) 0.1297(2) 0.0566(6) Uani d . 1 1
H H13A -0.1404 0.9596 0.0688 0.085 Uiso calc R 1 1
H H13B -0.0977 1.0040 0.1573 0.085 Uiso calc R 1 1
H H13C -0.1040 0.8737 0.1783 0.085 Uiso calc R 1 1
C C14 0.23845(17) 0.67832(18) -0.08024(14) 0.0366(4) Uani d . 1 1
H H14A 0.1691 0.7070 -0.1274 0.044 Uiso calc R 1 1
C C15 0.35559(17) 0.56714(19) -0.20098(14) 0.0380(4) Uani d . 1 1
C C16 0.2814(2) 0.5200(2) -0.23682(17) 0.0525(5) Uani d . 1 1
H H16A 0.2227 0.5051 -0.1966 0.063 Uiso calc R 1 1
C C17 0.2939(3) 0.4942(2) -0.33368(18) 0.0623(7) Uani d . 1 1
H H17A 0.2443 0.4612 -0.3579 0.075 Uiso calc R 1 1
C C18 0.3783(3) 0.5171(3) -0.39271(18) 0.0696(8) Uani d . 1 1
H H18A 0.3864 0.4997 -0.4574 0.084 Uiso calc R 1 1
C C19 0.4516(3) 0.5657(4) -0.3574(2) 0.0831(10) Uani d . 1 1
H H19A 0.5088 0.5821 -0.3985 0.100 Uiso calc R 1 1
C C20 0.4411(2) 0.5905(3) -0.26088(18) 0.0650(7) Uani d . 1 1
H H20A 0.4915 0.6228 -0.2367 0.078 Uiso calc R 1 1
Pd Pd2 1.0000 0.5000 0.5000 0.02949(5) Uani d S 1 2
O O2 1.05982(13) 0.35405(13) 0.43133(10) 0.0372(3) Uani d . 1 1
N N5 1.24404(16) 0.17309(17) 0.33049(13) 0.0438(4) Uani d . 1 1
N N6 1.13063(15) 0.19195(15) 0.29581(12) 0.0367(3) Uani d . 1 1
N N7 1.11407(19) 0.19435(19) 0.19740(13) 0.0495(4) Uani d . 1 1
N N8 0.92774(14) 0.41267(15) 0.60629(11) 0.0342(3) Uani d . 1 1
C C21 1.00565(17) 0.27973(17) 0.43401(13) 0.0332(4) Uani d . 1 1
C C22 1.03292(18) 0.20029(18) 0.36207(14) 0.0353(4) Uani d . 1 1
C C23 0.96764(19) 0.13146(18) 0.35389(15) 0.0404(4) Uani d . 1 1
H H23A 0.9857 0.0847 0.3032 0.049 Uiso calc R 1 1
C C24 0.87544(19) 0.12903(19) 0.41863(16) 0.0418(4) Uani d . 1 1
C C25 0.85671(19) 0.19365(18) 0.49572(16) 0.0398(4) Uani d . 1 1
H H25A 0.8011 0.1877 0.5437 0.048 Uiso calc R 1 1
C C26 0.91890(17) 0.26881(17) 0.50476(14) 0.0343(4) Uani d . 1 1
C C27 1.3086(2) 0.1642(2) 0.24674(16) 0.0459(5) Uani d . 1 1
C C28 1.4334(2) 0.1497(3) 0.2344(2) 0.0654(7) Uani d . 1 1
H H28A 1.4873 0.1399 0.2889 0.079 Uiso calc R 1 1
C C29 1.4707(3) 0.1509(3) 0.1390(3) 0.0804(9) Uani d . 1 1
H H29A 1.5519 0.1431 0.1276 0.096 Uiso calc R 1 1
C C30 1.3908(4) 0.1634(3) 0.0565(2) 0.0877(10) Uani d . 1 1
H H30A 1.4211 0.1632 -0.0075 0.105 Uiso calc R 1 1
C C31 1.2719(3) 0.1756(3) 0.0668(2) 0.0803(9) Uani d . 1 1
H H31A 1.2204 0.1829 0.0117 0.096 Uiso calc R 1 1
C C32 1.2287(2) 0.1768(2) 0.16516(17) 0.0518(5) Uani d . 1 1
C C33 0.8029(2) 0.0552(2) 0.4060(2) 0.0564(6) Uani d . 1 1
H H33A 0.7698 0.0361 0.4690 0.085 Uiso calc R 1 1
H H33B 0.8591 -0.0229 0.3864 0.085 Uiso calc R 1 1
H H33C 0.7336 0.1053 0.3545 0.085 Uiso calc R 1 1
C C34 0.89495(17) 0.32790(18) 0.59048(14) 0.0358(4) Uani d . 1 1
H H34A 0.8509 0.3023 0.6402 0.043 Uiso calc R 1 1
C C35 0.90674(19) 0.44738(18) 0.70374(14) 0.0370(4) Uani d . 1 1
C C36 0.7882(2) 0.4909(2) 0.73935(16) 0.0507(5) Uani d . 1 1
H H36A 0.7188 0.5005 0.6998 0.061 Uiso calc R 1 1
C C37 0.7719(3) 0.5207(2) 0.83463(18) 0.0600(6) Uani d . 1 1
H H37A 0.6915 0.5507 0.8588 0.072 Uiso calc R 1 1
C C38 0.8734(3) 0.5058(3) 0.89235(18) 0.0696(8) Uani d . 1 1
H H38A 0.8625 0.5256 0.9562 0.084 Uiso calc R 1 1
C C39 0.9919(3) 0.4619(4) 0.8568(2) 0.0814(10) Uani d . 1 1
H H39A 1.0613 0.4511 0.8971 0.098 Uiso calc R 1 1
C C40 1.0090(3) 0.4336(3) 0.76148(18) 0.0616(7) Uani d . 1 1
H H40A 1.0892 0.4054 0.7369 0.074 Uiso calc R 1 1

loop_
_atom_site_aniso_label
_atom_site_aniso_U_11
_atom_site_aniso_U_22
_atom_site_aniso_U_33
_atom_site_aniso_U_12
_atom_site_aniso_U_13
_atom_site_aniso_U_23
Pd1 0.02420(9) 0.03341(10) 0.03039(10) -0.00941(7) 0.00205(7) -0.01305(7)
O1 0.0277(6) 0.0416(7) 0.0447(7) -0.0098(5) 0.0018(5) -0.0226(6)
N1 0.0431(9) 0.0512(10) 0.0439(9) -0.0278(8) 0.0128(7) -0.0188(8)
N2 0.0375(8) 0.0429(9) 0.0327(8) -0.0194(7) 0.0100(6) -0.0167(7)
N3 0.0476(10) 0.0707(13) 0.0347(9) -0.0239(9) 0.0111(7) -0.0223(9)
N4 0.0307(7) 0.0398(8) 0.0330(8) -0.0137(6) 0.0016(6) -0.0130(6)
C1 0.0310(8) 0.0316(9) 0.0351(9) -0.0128(7) 0.0052(7) -0.0101(7)
C2 0.0341(9) 0.0340(9) 0.0351(9) -0.0155(7) 0.0057(7) -0.0108(7)
C3 0.0387(10) 0.0370(10) 0.0416(10) -0.0148(8) 0.0135(8) -0.0161(8)
C4 0.0328(9) 0.0371(10) 0.0505(11) -0.0118(8) 0.0113(8) -0.0131(9)
C5 0.0303(9) 0.0388(10) 0.0501(11) -0.0125(8) 0.0027(8) -0.0128(9)
C6 0.0302(8) 0.0325(9) 0.0391(10) -0.0106(7) 0.0037(7) -0.0115(7)
C7 0.0454(11) 0.0463(11) 0.0491(12) -0.0227(9) 0.0052(9) -0.0207(9)
C8 0.0548(14) 0.0682(16) 0.0763(17) -0.0369(13) 0.0044(12) -0.0265(14)
C9 0.0623(16) 0.0740(18) 0.092(2) -0.0357(14) -0.0092(15) -0.0337(16)
C10 0.078(2) 0.100(2) 0.0728(19) -0.0324(18) -0.0202(16) -0.0410(17)
C11 0.0748(18) 0.110(2) 0.0485(14) -0.0353(17) 0.0029(13) -0.0367(15)
C12 0.0480(12) 0.0611(14) 0.0446(12) -0.0199(11) 0.0031(9) -0.0252(10)
C13 0.0354(11) 0.0584(14) 0.0748(16) -0.0152(10) 0.0181(10) -0.0275(12)
C14 0.0309(9) 0.0383(10) 0.0386(10) -0.0127(8) -0.0017(7) -0.0109(8)
C15 0.0323(9) 0.0419(10) 0.0341(9) -0.0099(8) -0.0012(7) -0.0123(8)
C16 0.0625(14) 0.0633(14) 0.0415(11) -0.0351(12) 0.0007(10) -0.0159(10)
C17 0.0790(17) 0.0594(15) 0.0460(13) -0.0261(13) -0.0129(12) -0.0180(11)
C18 0.0638(16) 0.0858(19) 0.0366(12) -0.0092(14) -0.0002(11) -0.0247(12)
C19 0.0623(17) 0.144(3) 0.0438(14) -0.0443(19) 0.0163(12) -0.0287(17)
C20 0.0539(14) 0.108(2) 0.0458(13) -0.0435(15) 0.0106(10) -0.0262(14)
Pd2 0.03257(10) 0.03457(10) 0.02779(9) -0.01861(8) 0.00840(7) -0.01249(7)
O2 0.0436(7) 0.0418(7) 0.0391(7) -0.0264(6) 0.0165(6) -0.0200(6)
N5 0.0385(9) 0.0511(10) 0.0433(9) -0.0185(8) 0.0066(7) -0.0179(8)
N6 0.0413(8) 0.0410(9) 0.0319(8) -0.0191(7) 0.0063(6) -0.0161(7)
N7 0.0619(11) 0.0661(12) 0.0326(9) -0.0350(10) 0.0095(8) -0.0218(8)
N8 0.0377(8) 0.0402(8) 0.0291(7) -0.0200(7) 0.0082(6) -0.0117(6)
C21 0.0342(9) 0.0323(9) 0.0332(9) -0.0141(7) 0.0037(7) -0.0093(7)
C22 0.0366(9) 0.0359(9) 0.0346(9) -0.0154(8) 0.0058(7) -0.0126(7)
C23 0.0451(11) 0.0366(10) 0.0437(11) -0.0185(8) 0.0025(8) -0.0175(8)
C24 0.0419(10) 0.0364(10) 0.0516(12) -0.0198(8) 0.0037(9) -0.0135(9)
C25 0.0392(10) 0.0379(10) 0.0467(11) -0.0201(8) 0.0092(8) -0.0123(8)
C26 0.0378(9) 0.0329(9) 0.0353(9) -0.0174(8) 0.0058(7) -0.0103(7)
C27 0.0474(11) 0.0448(11) 0.0479(12) -0.0198(9) 0.0163(9) -0.0185(9)
C28 0.0496(13) 0.0705(17) 0.0774(18) -0.0254(12) 0.0197(12) -0.0234(14)
C29 0.0671(18) 0.081(2) 0.098(2) -0.0346(16) 0.0458(17) -0.0293(18)
C30 0.103(3) 0.106(3) 0.0674(19) -0.053(2) 0.0529(19) -0.0356(18)
C31 0.102(2) 0.110(3) 0.0480(14) -0.059(2) 0.0322(15) -0.0344(16)
C32 0.0650(14) 0.0593(14) 0.0410(11) -0.0323(12) 0.0183(10) -0.0225(10)
C33 0.0574(14) 0.0551(14) 0.0738(16) -0.0356(12) 0.0101(12) -0.0261(12)
C34 0.0372(9) 0.0390(10) 0.0344(9) -0.0196(8) 0.0089(7) -0.0091(8)
C35 0.0486(11) 0.0412(10) 0.0296(9) -0.0265(9) 0.0082(8) -0.0108(8)
C36 0.0508(12) 0.0641(14) 0.0388(11) -0.0247(11) 0.0115(9) -0.0180(10)
C37 0.0767(17) 0.0624(15) 0.0436(12) -0.0306(13) 0.0264(12) -0.0204(11)
C38 0.119(2) 0.0822(19) 0.0357(12) -0.0657(19) 0.0193(14) -0.0243(12)
C39 0.104(2) 0.133(3) 0.0436(14) -0.082(2) 0.0028(14) -0.0279(16)
C40 0.0638(15) 0.098(2) 0.0430(12) -0.0509(15) 0.0085(11) -0.0234(13)

loop_
_atom_type_symbol
_atom_type_description
_atom_type_scat_dispersion_real
_atom_type_scat_dispersion_imag
_atom_type_scat_source
C C 0.0033 0.0016 'International Tables Vol C Tables 4.2.6.8 and 6.1.1.4'
H H 0.0000 0.0000 'International Tables Vol C Tables 4.2.6.8 and 6.1.1.4'
N N 0.0061 0.0033 'International Tables Vol C Tables 4.2.6.8 and 6.1.1.4'
O O 0.0106 0.0060 'International Tables Vol C Tables 4.2.6.8 and 6.1.1.4'
Pd Pd -0.9988 1.0072 'International Tables Vol C Tables 4.2.6.8 and 6.1.1.4'

loop_
_geom_angle_atom_site_label_1
_geom_angle_atom_site_label_2
_geom_angle_atom_site_label_3
_geom_angle_site_symmetry_1
_geom_angle_site_symmetry_3
_geom_angle
O1 Pd1 O1 2_665 . 179.9990(10)
O1 Pd1 N4 2_665 . 89.84(6)
O1 Pd1 N4 . . 90.16(6)
O1 Pd1 N4 2_665 2_665 90.16(6)
O1 Pd1 N4 . 2_665 89.84(6)
N4 Pd1 N4 . 2_665 180.0
C1 O1 Pd1 . . 123.88(12)
N2 N1 C7 . . 103.01(16)
N1 N2 N3 . . 116.89(16)
N1 N2 C2 . . 121.96(15)
N3 N2 C2 . . 121.08(16)
N2 N3 C12 . . 102.22(17)
C14 N4 C15 . . 118.18(15)
C14 N4 Pd1 . . 122.59(13)
C15 N4 Pd1 . . 119.21(11)
O1 C1 C2 . . 119.72(16)
O1 C1 C6 . . 124.93(16)
C2 C1 C6 . . 115.34(15)
C3 C2 C1 . . 121.93(17)
C3 C2 N2 . . 118.38(16)
C1 C2 N2 . . 119.65(16)
C2 C3 C4 . . 121.97(18)
C2 C3 H3B . . 119.0
C4 C3 H3B . . 119.0
C5 C4 C3 . . 117.25(17)
C5 C4 C13 . . 121.85(19)
C3 C4 C13 . . 120.90(19)
C4 C5 C6 . . 122.23(18)
C4 C5 H5A . . 118.9
C6 C5 H5A . . 118.9
C5 C6 C1 . . 120.47(17)
C5 C6 C14 . . 117.37(17)
C1 C6 C14 . . 122.04(16)
N1 C7 C12 . . 108.81(18)
N1 C7 C8 . . 129.9(2)
C12 C7 C8 . . 121.2(2)
C9 C8 C7 . . 117.5(3)
C9 C8 H8A . . 121.2
C7 C8 H8A . . 121.2
C8 C9 C10 . . 121.7(3)
C8 C9 H9A . . 119.1
C10 C9 H9A . . 119.1
C11 C10 C9 . . 122.2(2)
C11 C10 H10A . . 118.9
C9 C10 H10A . . 118.9
C10 C11 C12 . . 117.1(3)
C10 C11 H11A . . 121.4
C12 C11 H11A . . 121.4
N3 C12 C7 . . 109.07(18)
N3 C12 C11 . . 130.8(2)
C7 C12 C11 . . 120.1(2)
C4 C13 H13A . . 109.5
C4 C13 H13B . . 109.5
H13A C13 H13B . . 109.5
C4 C13 H13C . . 109.5
H13A C13 H13C . . 109.5
H13B C13 H13C . . 109.5
N4 C14 C6 . . 126.47(17)
N4 C14 H14A . . 116.8
C6 C14 H14A . . 116.8
C16 C15 C20 . . 120.1(2)
C16 C15 N4 . . 121.97(19)
C20 C15 N4 . . 117.94(19)
C15 C16 C17 . . 119.8(2)
C15 C16 H16A . . 120.1
C17 C16 H16A . . 120.1
C18 C17 C16 . . 120.2(2)
C18 C17 H17A . . 119.9
C16 C17 H17A . . 119.9
C17 C18 C19 . . 120.2(2)
C17 C18 H18A . . 119.9
C19 C18 H18A . . 119.9
C18 C19 C20 . . 120.3(3)
C18 C19 H19A . . 119.9
C20 C19 H19A . . 119.9
C15 C20 C19 . . 119.5(3)
C15 C20 H20A . . 120.2
C19 C20 H20A . . 120.2
O2 Pd2 O2 . 2_766 179.9990(10)
O2 Pd2 N8 . 2_766 89.44(6)
O2 Pd2 N8 2_766 2_766 90.56(6)
O2 Pd2 N8 . . 90.56(6)
O2 Pd2 N8 2_766 . 89.44(6)
N8 Pd2 N8 2_766 . 179.9980(10)
C21 O2 Pd2 . . 124.18(11)
N6 N5 C27 . . 102.73(17)
N5 N6 N7 . . 117.27(16)
N5 N6 C22 . . 121.35(15)
N7 N6 C22 . . 121.24(16)
N6 N7 C32 . . 102.09(17)
C34 N8 C35 . . 117.21(15)
C34 N8 Pd2 . . 122.79(12)
C35 N8 Pd2 . . 119.96(12)
O2 C21 C26 . . 125.35(16)
O2 C21 C22 . . 119.75(16)
C26 C21 C22 . . 114.90(16)
C23 C22 C21 . . 122.07(17)
C23 C22 N6 . . 118.55(17)
C21 C22 N6 . . 119.37(16)
C22 C23 C24 . . 122.36(18)
C22 C23 H23A . . 118.8
C24 C23 H23A . . 118.8
C25 C24 C23 . . 116.89(18)
C25 C24 C33 . . 121.98(19)
C23 C24 C33 . . 121.10(19)
C24 C25 C26 . . 122.31(18)
C24 C25 H25A . . 118.8
C26 C25 H25A . . 118.8
C25 C26 C21 . . 120.87(17)
C25 C26 C34 . . 117.04(17)
C21 C26 C34 . . 122.03(17)
N5 C27 C32 . . 108.70(19)
N5 C27 C28 . . 129.6(2)
C32 C27 C28 . . 121.7(2)
C29 C28 C27 . . 116.4(3)
C29 C28 H28A . . 121.8
C27 C28 H28A . . 121.8
C28 C29 C30 . . 122.2(3)
C28 C29 H29A . . 118.9
C30 C29 H29A . . 118.9
C31 C30 C29 . . 122.4(3)
C31 C30 H30A . . 118.8
C29 C30 H30A . . 118.8
C30 C31 C32 . . 117.2(3)
C30 C31 H31A . . 121.4
C32 C31 H31A . . 121.4
N7 C32 C27 . . 109.20(18)
N7 C32 C31 . . 130.6(2)
C27 C32 C31 . . 120.2(2)
C24 C33 H33A . . 109.5
C24 C33 H33B . . 109.5
H33A C33 H33B . . 109.5
C24 C33 H33C . . 109.5
H33A C33 H33C . . 109.5
H33B C33 H33C . . 109.5
N8 C34 C26 . . 127.10(17)
N8 C34 H34A . . 116.5
C26 C34 H34A . . 116.5
C40 C35 C36 . . 120.32(19)
C40 C35 N8 . . 118.34(18)
C36 C35 N8 . . 121.34(18)
C35 C36 C37 . . 119.8(2)
C35 C36 H36A . . 120.1
C37 C36 H36A . . 120.1
C38 C37 C36 . . 119.9(2)
C38 C37 H37A . . 120.0
C36 C37 H37A . . 120.0
C37 C38 C39 . . 120.2(2)
C37 C38 H38A . . 119.9
C39 C38 H38A . . 119.9
C38 C39 C40 . . 120.5(3)
C38 C39 H39A . . 119.8
C40 C39 H39A . . 119.8
C35 C40 C39 . . 119.3(2)
C35 C40 H40A . . 120.4
C39 C40 H40A . . 120.4

loop_
_geom_bond_atom_site_label_1
_geom_bond_atom_site_label_2
_geom_bond_site_symmetry_2
_geom_bond_distance
Pd1 O1 2_665 1.9835(12)
Pd1 O1 . 1.9835(12)
Pd1 N4 . 2.0102(15)
Pd1 N4 2_665 2.0102(15)
O1 C1 . 1.300(2)
N1 N2 . 1.326(2)
N1 C7 . 1.345(3)
N2 N3 . 1.337(2)
N2 C2 . 1.423(2)
N3 C12 . 1.352(3)
N4 C14 . 1.292(2)
N4 C15 . 1.435(2)
C1 C2 . 1.422(2)
C1 C6 . 1.422(3)
C2 C3 . 1.377(3)
C3 C4 . 1.394(3)
C3 H3B . 0.9300
C4 C5 . 1.373(3)
C4 C13 . 1.513(3)
C5 C6 . 1.414(2)
C5 H5A . 0.9300
C6 C14 . 1.430(3)
C7 C12 . 1.394(3)
C7 C8 . 1.409(3)
C8 C9 . 1.346(4)
C8 H8A . 0.9300
C9 C10 . 1.405(4)
C9 H9A . 0.9300
C10 C11 . 1.357(4)
C10 H10A . 0.9300
C11 C12 . 1.419(3)
C11 H11A . 0.9300
C13 H13A . 0.9600
C13 H13B . 0.9600
C13 H13C . 0.9600
C14 H14A . 0.9300
C15 C16 . 1.367(3)
C15 C20 . 1.373(3)
C16 C17 . 1.391(3)
C16 H16A . 0.9300
C17 C18 . 1.353(4)
C17 H17A . 0.9300
C18 C19 . 1.368(4)
C18 H18A . 0.9300
C19 C20 . 1.384(4)
C19 H19A . 0.9300
C20 H20A . 0.9300
Pd2 O2 . 1.9826(12)
Pd2 O2 2_766 1.9826(12)
Pd2 N8 2_766 2.0136(15)
Pd2 N8 . 2.0136(15)
O2 C21 . 1.301(2)
N5 N6 . 1.323(2)
N5 C27 . 1.348(3)
N6 N7 . 1.337(2)
N6 C22 . 1.427(2)
N7 C32 . 1.348(3)
N8 C34 . 1.289(2)
N8 C35 . 1.441(2)
C21 C26 . 1.420(2)
C21 C22 . 1.425(2)
C22 C23 . 1.372(3)
C23 C24 . 1.391(3)
C23 H23A . 0.9300
C24 C25 . 1.373(3)
C24 C33 . 1.508(3)
C25 C26 . 1.411(3)
C25 H25A . 0.9300
C26 C34 . 1.432(3)
C27 C32 . 1.395(3)
C27 C28 . 1.410(3)
C28 C29 . 1.355(4)
C28 H28A . 0.9300
C29 C30 . 1.405(5)
C29 H29A . 0.9300
C30 C31 . 1.347(4)
C30 H30A . 0.9300
C31 C32 . 1.416(3)
C31 H31A . 0.9300
C33 H33A . 0.9600
C33 H33B . 0.9600
C33 H33C . 0.9600
C34 H34A . 0.9300
C35 C40 . 1.369(3)
C35 C36 . 1.370(3)
C36 C37 . 1.388(3)
C36 H36A . 0.9300
C37 C38 . 1.356(4)
C37 H37A . 0.9300
C38 C39 . 1.369(4)
C38 H38A . 0.9300
C39 C40 . 1.383(3)
C39 H39A . 0.9300
C40 H40A . 0.9300

loop_
_geom_torsion_atom_site_label_1
_geom_torsion_atom_site_label_2
_geom_torsion_atom_site_label_3
_geom_torsion_atom_site_label_4
_geom_torsion_site_symmetry_1
_geom_torsion
N4 Pd1 O1 C1 . 30.49(15)
N4 Pd1 O1 C1 2_665 -149.51(15)
C7 N1 N2 N3 . 1.1(2)
C7 N1 N2 C2 . 178.06(17)
N1 N2 N3 C12 . -0.7(2)
C2 N2 N3 C12 . -177.72(18)
O1 Pd1 N4 C14 2_665 152.65(16)
O1 Pd1 N4 C14 . -27.35(16)
O1 Pd1 N4 C15 2_665 -25.56(14)
O1 Pd1 N4 C15 . 154.44(14)
Pd1 O1 C1 C2 . 163.30(13)
Pd1 O1 C1 C6 . -16.5(3)
O1 C1 C2 C3 . -170.75(18)
C6 C1 C2 C3 . 9.1(3)
O1 C1 C2 N2 . 7.0(3)
C6 C1 C2 N2 . -173.20(16)
N1 N2 C2 C3 . -138.43(19)
N3 N2 C2 C3 . 38.4(3)
N1 N2 C2 C1 . 43.8(3)
N3 N2 C2 C1 . -139.39(19)
C1 C2 C3 C4 . -3.0(3)
N2 C2 C3 C4 . 179.28(18)
C2 C3 C4 C5 . -4.9(3)
C2 C3 C4 C13 . 175.4(2)
C3 C4 C5 C6 . 6.2(3)
C13 C4 C5 C6 . -174.1(2)
C4 C5 C6 C1 . 0.2(3)
C4 C5 C6 C14 . -175.77(19)
O1 C1 C6 C5 . 172.14(18)
C2 C1 C6 C5 . -7.7(3)
O1 C1 C6 C14 . -12.1(3)
C2 C1 C6 C14 . 168.12(17)
N2 N1 C7 C12 . -1.0(2)
N2 N1 C7 C8 . 176.1(2)
N1 C7 C8 C9 . -176.3(2)
C12 C7 C8 C9 . 0.5(4)
C7 C8 C9 C10 . -0.9(4)
C8 C9 C10 C11 . -0.3(5)
C9 C10 C11 C12 . 1.8(5)
N2 N3 C12 C7 . 0.0(2)
N2 N3 C12 C11 . -177.4(3)
N1 C7 C12 N3 . 0.6(3)
C8 C7 C12 N3 . -176.8(2)
N1 C7 C12 C11 . 178.4(2)
C8 C7 C12 C11 . 1.0(4)
C10 C11 C12 N3 . 175.1(3)
C10 C11 C12 C7 . -2.1(4)
C15 N4 C14 C6 . -171.22(19)
Pd1 N4 C14 C6 . 10.6(3)
C5 C6 C14 N4 . -168.91(19)
C1 C6 C14 N4 . 15.2(3)
C14 N4 C15 C16 . -60.2(3)
Pd1 N4 C15 C16 . 118.12(19)
C14 N4 C15 C20 . 119.2(2)
Pd1 N4 C15 C20 . -62.5(2)
C20 C15 C16 C17 . 0.8(4)
N4 C15 C16 C17 . -179.8(2)
C15 C16 C17 C18 . -0.7(4)
C16 C17 C18 C19 . 0.0(4)
C17 C18 C19 C20 . 0.7(5)
C16 C15 C20 C19 . -0.2(4)
N4 C15 C20 C19 . -179.6(3)
C18 C19 C20 C15 . -0.6(5)
N8 Pd2 O2 C21 2_766 -151.66(15)
N8 Pd2 O2 C21 . 28.34(15)
C27 N5 N6 N7 . 1.1(2)
C27 N5 N6 C22 . 176.73(17)
N5 N6 N7 C32 . -0.9(2)
C22 N6 N7 C32 . -176.50(18)
O2 Pd2 N8 C34 . -24.36(15)
O2 Pd2 N8 C34 2_766 155.64(15)
O2 Pd2 N8 C35 . 157.78(14)
O2 Pd2 N8 C35 2_766 -22.22(14)
Pd2 O2 C21 C26 . -17.1(3)
Pd2 O2 C21 C22 . 163.31(13)
O2 C21 C22 C23 . -172.27(18)
C26 C21 C22 C23 . 8.1(3)
O2 C21 C22 N6 . 7.4(3)
C26 C21 C22 N6 . -172.23(16)
N5 N6 C22 C23 . -132.8(2)
N7 N6 C22 C23 . 42.7(3)
N5 N6 C22 C21 . 47.5(3)
N7 N6 C22 C21 . -136.99(19)
C21 C22 C23 C24 . -3.6(3)
N6 C22 C23 C24 . 176.75(18)
C22 C23 C24 C25 . -3.4(3)
C22 C23 C24 C33 . 178.4(2)
C23 C24 C25 C26 . 5.5(3)
C33 C24 C25 C26 . -176.4(2)
C24 C25 C26 C21 . -0.7(3)
C24 C25 C26 C34 . -177.85(19)
O2 C21 C26 C25 . 174.38(18)
C22 C21 C26 C25 . -6.0(3)
O2 C21 C26 C34 . -8.6(3)
C22 C21 C26 C34 . 171.07(17)
N6 N5 C27 C32 . -0.8(2)
N6 N5 C27 C28 . 176.8(2)
N5 C27 C28 C29 . -176.3(3)
C32 C27 C28 C29 . 1.1(4)
C27 C28 C29 C30 . -1.2(5)
C28 C29 C30 C31 . 0.3(6)
C29 C30 C31 C32 . 0.7(5)
N6 N7 C32 C27 . 0.2(2)
N6 N7 C32 C31 . -176.7(3)
N5 C27 C32 N7 . 0.4(3)
C28 C27 C32 N7 . -177.5(2)
N5 C27 C32 C31 . 177.7(2)
C28 C27 C32 C31 . -0.2(4)
C30 C31 C32 N7 . 175.9(3)
C30 C31 C32 C27 . -0.7(4)
C35 N8 C34 C26 . -172.76(18)
Pd2 N8 C34 C26 . 9.3(3)
C25 C26 C34 N8 . -170.17(19)
C21 C26 C34 N8 . 12.7(3)
C34 N8 C35 C40 . 122.8(2)
Pd2 N8 C35 C40 . -59.2(2)
C34 N8 C35 C36 . -56.0(3)
Pd2 N8 C35 C36 . 121.99(18)
C40 C35 C36 C37 . -0.3(4)
N8 C35 C36 C37 . 178.5(2)
C35 C36 C37 C38 . -0.4(4)
C36 C37 C38 C39 . 0.2(4)
C37 C38 C39 C40 . 0.7(5)
C36 C35 C40 C39 . 1.1(4)
N8 C35 C40 C39 . -177.7(3)
C38 C39 C40 C35 . -1.3(5)
